data_2212687
loop_
_publ_author_name
'Flower, Kevin R.'
'Miles, Philip J.'
'Pritchard, Robin G.'

_publ_section_title
;
 (4-Methoxyphenyl)diphenylphosphine
;
_journal_coeditor_code SG2134
_journal_issue 3
_journal_name_full 'Acta Crystallographica Section E'
_journal_page_first o1339
_journal_page_last o1340
_journal_paper_doi 10.1107/S1600536807007271
_journal_volume 63
_journal_year 2007
_chemical_formula_iupac 'C19 H17 O1 P1'
_chemical_formula_moiety 'C19 H17 O1 P1'
_chemical_formula_sum 'C19 H17 O P'
_chemical_formula_weight 292.3
_chemical_name_systematic
;
(4-Methoxyphenyl)diphenylphosphine
;
_space_group_IT_number 61
_symmetry_cell_setting orthorhombic
_symmetry_space_group_name_Hall '-P 2ac 2ab'
_symmetry_space_group_name_H-M 'P b c a'
_atom_sites_solution_hydrogens geom
_atom_sites_solution_primary direct
_atom_sites_solution_secondary difmap
_audit_conform_dict_name cif_core.dic
_audit_conform_dict_version 2.3
_audit_creation_method 'WinGX routine CIF_UPDATE'
_cell_angle_alpha 90
_cell_angle_beta 90
_cell_angle_gamma 90
_cell_formula_units_Z 8
_cell_length_a 10.8879(4)
_cell_length_b 11.8128(4)
_cell_length_c 23.9654(14)
_cell_measurement_reflns_used 3722
_cell_measurement_temperature 293(2)
_cell_measurement_theta_max 27
_cell_measurement_theta_min 2
_cell_volume 3082.3(2)
_computing_cell_refinement 'SCALEPACK (Otwinowski & Minor, 1997)'
_computing_data_collection 'COLLECT (Nonius, 2000)'
_computing_data_reduction 'SCALEPACK and DENZO (Otwinowski & Minor, 1997)'
_computing_molecular_graphics 'ORTEP-3 for Windows (Farrugia, 1997)'
_computing_publication_material 'WinGX (Farrugia, 1999)'
_computing_structure_refinement 'SHELXL97 (Sheldrick, 1997)'
_computing_structure_solution 'SHELXS86 (Sheldrick, 1997)'
_diffrn_ambient_temperature 293(2)
_diffrn_detector_area_resol_mean 9
_diffrn_measured_fraction_theta_full 0.998
_diffrn_measured_fraction_theta_max 0.998
_diffrn_measurement_device '95mm CCD camera on \k-goniostat'
_diffrn_measurement_device_type 'Nonius KappaCCD'
_diffrn_measurement_method 'CCD rotation images, thick slices'
_diffrn_radiation_monochromator graphite
_diffrn_radiation_type MoK\a
_diffrn_radiation_wavelength 0.71073
_diffrn_reflns_av_R_equivalents 0.0652
_diffrn_reflns_limit_h_max 13
_diffrn_reflns_limit_h_min 0
_diffrn_reflns_limit_k_max 14
_diffrn_reflns_limit_k_min 0
_diffrn_reflns_limit_l_max 30
_diffrn_reflns_limit_l_min 0
_diffrn_reflns_number 33037
_diffrn_reflns_theta_full 26.49
_diffrn_reflns_theta_max 26.49
_diffrn_reflns_theta_min 3.06
_exptl_absorpt_coefficient_mu 0.174
_exptl_absorpt_correction_type none
_exptl_crystal_colour colourless
_exptl_crystal_density_diffrn 1.26
_exptl_crystal_density_method 'not measured'
_exptl_crystal_description prism
_exptl_crystal_F_000 1232
_exptl_crystal_size_max 0.2
_exptl_crystal_size_mid 0.2
_exptl_crystal_size_min 0.15
_refine_diff_density_max 0.27
_refine_diff_density_min -0.212
_refine_ls_extinction_method none
_refine_ls_goodness_of_fit_ref 1.053
_refine_ls_hydrogen_treatment refall
_refine_ls_matrix_type full
_refine_ls_number_parameters 258
_refine_ls_number_reflns 3193
_refine_ls_number_restraints 0
_refine_ls_restrained_S_all 1.053
_refine_ls_R_factor_all 0.0597
_refine_ls_R_factor_gt 0.0418
_refine_ls_shift/su_max 0.002
_refine_ls_shift/su_mean 0
_refine_ls_structure_factor_coef Fsqd
_refine_ls_weighting_details 'calc w=1/[\s^2^(Fo^2^)+(0.041P)^2^+1.4742P] where P=(Fo^2^+2Fc^2^)/3'
_refine_ls_weighting_scheme calc
_refine_ls_wR_factor_gt 0.0937
_refine_ls_wR_factor_ref 0.104
_reflns_number_gt 2498
_reflns_number_total 3193
_reflns_threshold_expression I>2\s(I)
_cod_data_source_file sg2134.cif
_cod_data_source_block I
_cod_database_code 2212687
_cod_database_fobs_code 2212687

loop_
_symmetry_equiv_pos_as_xyz
'x, y, z'
'-x+1/2, -y, z+1/2'
'x+1/2, -y+1/2, -z'
'-x, y+1/2, -z+1/2'
'-x, -y, -z'
'x-1/2, y, -z-1/2'
'-x-1/2, y-1/2, z'
'x, -y-1/2, z-1/2'

loop_
_atom_site_type_symbol
_atom_site_label
_atom_site_fract_x
_atom_site_fract_y
_atom_site_fract_z
_atom_site_U_iso_or_equiv
_atom_site_adp_type
_atom_site_calc_flag
_atom_site_occupancy
C C1 0.88214(16) 0.57892(14) 0.64240(7) 0.0337(4) Uani d 1
C C2 0.99900(18) 0.62695(16) 0.64880(8) 0.0424(4) Uani d 1
C C3 1.09525(17) 0.56660(17) 0.67109(9) 0.0437(5) Uani d 1
C C4 1.07743(16) 0.45571(16) 0.68899(8) 0.0375(4) Uani d 1
C C5 0.96335(17) 0.40543(16) 0.68238(8) 0.0379(4) Uani d 1
C C6 0.86713(16) 0.46720(15) 0.65923(8) 0.0366(4) Uani d 1
C C7 1.1591(2) 0.2977(2) 0.73846(11) 0.0539(5) Uani d 1
C C8 0.62513(15) 0.57439(14) 0.61868(8) 0.0349(4) Uani d 1
C C9 0.55593(17) 0.56854(16) 0.66757(9) 0.0416(4) Uani d 1
C C10 0.45233(18) 0.50101(18) 0.67087(9) 0.0475(5) Uani d 1
C C11 0.41621(18) 0.43818(18) 0.62500(10) 0.0482(5) Uani d 1
C C12 0.4850(2) 0.44130(18) 0.57668(10) 0.0510(5) Uani d 1
C C13 0.58858(18) 0.50932(17) 0.57329(9) 0.0437(4) Uani d 1
C C14 0.79069(16) 0.69045(14) 0.54461(8) 0.0362(4) Uani d 1
C C15 0.8692(2) 0.6235(2) 0.51312(9) 0.0504(5) Uani d 1
C C16 0.8938(2) 0.6493(2) 0.45795(9) 0.0592(6) Uani d 1
C C17 0.8404(2) 0.7429(2) 0.43347(9) 0.0573(6) Uani d 1
C C18 0.7608(2) 0.8086(2) 0.46334(10) 0.0603(6) Uani d 1
C C19 0.7362(2) 0.78278(17) 0.51891(9) 0.0490(5) Uani d 1
O O1 1.17739(12) 0.40407(12) 0.71215(6) 0.0501(4) Uani d 1
P P1 0.75715(4) 0.67060(4) 0.61893(2) 0.03547(14) Uani d 1
H H2 1.0096(19) 0.7059(18) 0.6368(9) 0.052(6) Uiso d 1
H H3 1.178(2) 0.5994(18) 0.6762(9) 0.054(6) Uiso d 1
H H5 0.9490(18) 0.3257(18) 0.6934(9) 0.046(5) Uiso d 1
H H6 0.7889(19) 0.4305(16) 0.6562(8) 0.042(5) Uiso d 1
H H7A 1.132(2) 0.2382(19) 0.7117(10) 0.056(6) Uiso d 1
H H7B 1.095(2) 0.303(2) 0.7666(11) 0.074(8) Uiso d 1
H H7C 1.240(2) 0.2778(19) 0.7527(10) 0.063(6) Uiso d 1
H H9 0.5791(18) 0.6119(18) 0.7006(9) 0.050(6) Uiso d 1
H H10 0.402(2) 0.4981(19) 0.7037(10) 0.058(6) Uiso d 1
H H11 0.342(2) 0.3925(18) 0.6269(9) 0.058(6) Uiso d 1
H H12 0.463(2) 0.3969(18) 0.5438(10) 0.058(6) Uiso d 1
H H13 0.633(2) 0.5124(18) 0.5387(10) 0.056(6) Uiso d 1
H H15 0.909(2) 0.560(2) 0.5290(11) 0.072(7) Uiso d 1
H H16 0.950(2) 0.599(2) 0.4375(12) 0.080(8) Uiso d 1
H H17 0.861(2) 0.762(2) 0.3941(11) 0.069(7) Uiso d 1
H H18 0.719(2) 0.873(2) 0.4464(12) 0.089(9) Uiso d 1
H H19 0.682(2) 0.829(2) 0.5403(11) 0.074(8) Uiso d 1

loop_
_atom_site_aniso_label
_atom_site_aniso_U_11
_atom_site_aniso_U_22
_atom_site_aniso_U_33
_atom_site_aniso_U_12
_atom_site_aniso_U_13
_atom_site_aniso_U_23
C1 0.0361(9) 0.0355(9) 0.0295(9) -0.0016(7) 0.0002(7) -0.0015(7)
C2 0.0430(10) 0.0386(10) 0.0456(11) -0.0083(8) -0.0001(9) 0.0042(9)
C3 0.0345(9) 0.0487(11) 0.0478(12) -0.0089(8) -0.0030(8) 0.0036(9)
C4 0.0330(9) 0.0484(10) 0.0310(9) 0.0007(8) -0.0006(7) 0.0026(8)
C5 0.0375(9) 0.0394(10) 0.0369(10) -0.0027(8) 0.0004(8) 0.0060(8)
C6 0.0324(9) 0.0381(9) 0.0394(10) -0.0041(8) -0.0014(8) 0.0019(8)
C7 0.0493(12) 0.0561(13) 0.0562(15) 0.0059(10) -0.0108(11) 0.0140(11)
C8 0.0329(8) 0.0353(9) 0.0365(9) 0.0064(7) -0.0008(7) 0.0039(8)
C9 0.0417(10) 0.0447(10) 0.0383(11) 0.0049(8) 0.0006(8) 0.0029(8)
C10 0.0395(10) 0.0541(12) 0.0488(12) 0.0041(9) 0.0060(9) 0.0129(10)
C11 0.0362(10) 0.0496(11) 0.0589(14) -0.0026(9) -0.0049(9) 0.0137(10)
C12 0.0509(12) 0.0514(12) 0.0507(13) -0.0054(10) -0.0109(10) -0.0003(10)
C13 0.0445(10) 0.0477(11) 0.0389(11) -0.0005(9) 0.0001(9) 0.0009(9)
C14 0.0361(9) 0.0362(9) 0.0364(10) -0.0032(7) -0.0016(7) 0.0019(7)
C15 0.0529(12) 0.0579(13) 0.0403(12) 0.0119(10) 0.0049(9) 0.0061(10)
C16 0.0555(13) 0.0841(17) 0.0381(12) 0.0065(12) 0.0068(10) 0.0028(12)
C17 0.0648(14) 0.0713(15) 0.0358(12) -0.0179(12) -0.0029(10) 0.0124(11)
C18 0.0805(16) 0.0524(12) 0.0480(13) 0.0008(12) -0.0137(12) 0.0142(10)
C19 0.0590(12) 0.0426(11) 0.0453(12) 0.0068(10) -0.0047(10) 0.0031(9)
O1 0.0346(7) 0.0616(9) 0.0541(9) -0.0001(6) -0.0068(6) 0.0148(7)
P1 0.0389(3) 0.0329(2) 0.0346(3) 0.00217(18) 0.0016(2) -0.00096(18)

loop_
_atom_type_symbol
_atom_type_description
_atom_type_scat_dispersion_real
_atom_type_scat_dispersion_imag
_atom_type_scat_source
C C 0.0033 0.0016 'International Tables Vol C Tables 4.2.6.8 and 6.1.1.4'
H H 0 0 'International Tables Vol C Tables 4.2.6.8 and 6.1.1.4'
O O 0.0106 0.006 'International Tables Vol C Tables 4.2.6.8 and 6.1.1.4'
P P 0.1023 0.0942 'International Tables Vol C Tables 4.2.6.8 and 6.1.1.4'

loop_
_geom_angle_atom_site_label_1
_geom_angle_atom_site_label_2
_geom_angle_atom_site_label_3
_geom_angle
C6 C1 C2 117.35(16)
C6 C1 P1 124.37(13)
C2 C1 P1 118.02(13)
C3 C2 C1 121.63(17)
C3 C2 H2 121.1(13)
C1 C2 H2 117.3(13)
C2 C3 C4 120.08(17)
C2 C3 H3 122.6(13)
C4 C3 H3 117.3(12)
O1 C4 C5 124.71(17)
O1 C4 C3 115.75(16)
C5 C4 C3 119.54(17)
C4 C5 C6 119.70(17)
C4 C5 H5 121.2(12)
C6 C5 H5 119.1(12)
C1 C6 C5 121.67(17)
C1 C6 H6 120.8(11)
C5 C6 H6 117.5(11)
O1 C7 H7A 112.3(13)
O1 C7 H7B 110.5(15)
H7A C7 H7B 106(2)
O1 C7 H7C 104.2(14)
H7A C7 H7C 108.7(19)
H7B C7 H7C 115(2)
C13 C8 C9 118.38(17)
C13 C8 P1 124.76(14)
C9 C8 P1 116.85(14)
C10 C9 C8 121.1(2)
C10 C9 H9 117.8(12)
C8 C9 H9 121.1(13)
C11 C10 C9 119.7(2)
C11 C10 H10 118.1(14)
C9 C10 H10 122.2(14)
C12 C11 C10 119.9(2)
C12 C11 H11 120.3(14)
C10 C11 H11 119.8(14)
C11 C12 C13 120.4(2)
C11 C12 H12 121.8(13)
C13 C12 H12 117.8(13)
C12 C13 C8 120.49(19)
C12 C13 H13 118.9(13)
C8 C13 H13 120.6(13)
C19 C14 C15 118.05(19)
C19 C14 P1 116.57(15)
C15 C14 P1 125.33(14)
C16 C15 C14 120.9(2)
C16 C15 H15 118.2(16)
C14 C15 H15 120.9(16)
C17 C16 C15 120.1(2)
C17 C16 H16 122.2(16)
C15 C16 H16 117.7(16)
C18 C17 C16 120.0(2)
C18 C17 H17 121.1(14)
C16 C17 H17 118.9(14)
C17 C18 C19 119.9(2)
C17 C18 H18 121.4(17)
C19 C18 H18 118.7(17)
C14 C19 C18 121.0(2)
C14 C19 H19 118.4(16)
C18 C19 H19 120.6(16)
C4 O1 C7 117.65(15)
C1 P1 C8 102.56(8)
C1 P1 C14 103.10(8)
C8 P1 C14 103.44(8)

loop_
_geom_bond_atom_site_label_1
_geom_bond_atom_site_label_2
_geom_bond_distance
C1 C6 1.390(2)
C1 C2 1.402(2)
C1 P1 1.8279(18)
C2 C3 1.375(3)
C2 H2 0.98(2)
C3 C4 1.392(3)
C3 H3 0.99(2)
C4 O1 1.366(2)
C4 C5 1.386(3)
C5 C6 1.392(3)
C5 H5 0.99(2)
C6 H6 0.96(2)
C7 O1 1.420(3)
C7 H7A 1.00(2)
C7 H7B 0.98(3)
C7 H7C 0.97(2)
C8 C13 1.390(3)
C8 C9 1.395(3)
C8 P1 1.8325(18)
C9 C10 1.384(3)
C9 H9 0.98(2)
C10 C11 1.384(3)
C10 H10 0.96(2)
C11 C12 1.380(3)
C11 H11 0.97(2)
C12 C13 1.387(3)
C12 H12 0.98(2)
C13 H13 0.96(2)
C14 C19 1.386(3)
C14 C15 1.388(3)
C14 P1 1.8331(19)
C15 C16 1.383(3)
C15 H15 0.94(2)
C16 C17 1.380(3)
C16 H16 0.98(3)
C17 C18 1.366(3)
C17 H17 1.00(3)
C18 C19 1.392(3)
C18 H18 0.97(3)
C19 H19 0.95(3)

loop_
_geom_torsion_atom_site_label_1
_geom_torsion_atom_site_label_2
_geom_torsion_atom_site_label_3
_geom_torsion_atom_site_label_4
_geom_torsion
C6 C1 C2 C3 -0.3(3)
P1 C1 C2 C3 173.97(16)
C1 C2 C3 C4 -1.3(3)
C2 C3 C4 O1 -177.96(18)
C2 C3 C4 C5 2.3(3)
O1 C4 C5 C6 178.64(18)
C3 C4 C5 C6 -1.6(3)
C2 C1 C6 C5 1.0(3)
P1 C1 C6 C5 -172.91(15)
C4 C5 C6 C1 0.0(3)
C13 C8 C9 C10 -0.9(3)
P1 C8 C9 C10 177.97(14)
C8 C9 C10 C11 -0.1(3)
C9 C10 C11 C12 1.4(3)
C10 C11 C12 C13 -1.7(3)
C11 C12 C13 C8 0.6(3)
C9 C8 C13 C12 0.6(3)
P1 C8 C13 C12 -178.14(15)
C19 C14 C15 C16 1.0(3)
P1 C14 C15 C16 -176.35(18)
C14 C15 C16 C17 0.3(4)
C15 C16 C17 C18 -1.6(4)
C16 C17 C18 C19 1.7(4)
C15 C14 C19 C18 -0.9(3)
P1 C14 C19 C18 176.67(17)
C17 C18 C19 C14 -0.4(3)
C5 C4 O1 C7 -9.4(3)
C3 C4 O1 C7 170.80(19)
C6 C1 P1 C8 -4.60(18)
C2 C1 P1 C8 -178.47(14)
C6 C1 P1 C14 -111.83(16)
C2 C1 P1 C14 74.29(16)
C13 C8 P1 C1 -90.17(17)
C9 C8 P1 C1 91.05(15)
C13 C8 P1 C14 16.80(17)
C9 C8 P1 C14 -161.97(14)
C19 C14 P1 C1 -160.33(15)
C15 C14 P1 C1 17.01(19)
C19 C14 P1 C8 93.10(16)
C15 C14 P1 C8 -89.55(18)

loop_
_cod_related_entry_id
_cod_related_entry_database
_cod_related_entry_code
1 ChemSpider 2056283
